data_4107008
loop_
_publ_author_name
'William C. Ewing'
'Allegra Marchione'
'Daniel W. Himmelberger'
'Patrick J. Carroll'
'Larry G. Sneddon'

_publ_section_title
;
 Syntheses and Structural Characterizations of Anionic Borane-Capped
 Ammonia Borane Oligomers: Evidence for Ammonia Borane H2 Release via a
 Base-Promoted Anionic Dehydropolymerization Mechanism
;
_journal_name_full 'Journal of the American Chemical Society'
_journal_page_first 17093
_journal_page_last 17099
_journal_paper_doi 10.1021/ja207971h
_journal_volume 133
_journal_year 2011
_chemical_formula_sum 'C18 H56 B4 N7 P'
_chemical_formula_weight 444.91
_space_group_IT_number 2
_symmetry_cell_setting triclinic
_symmetry_Int_Tables_number 2
_symmetry_space_group_name_Hall '-P 1'
_symmetry_space_group_name_H-M 'P -1'
_atom_sites_solution_hydrogens geom
_atom_sites_solution_primary direct
_audit_creation_method SHELXL-97
_cell_angle_alpha 85.455(9)
_cell_angle_beta 87.606(8)
_cell_angle_gamma 66.520(8)
_cell_formula_units_Z 4
_cell_length_a 8.3185(15)
_cell_length_b 10.2544(19)
_cell_length_c 36.740(6)
_cell_measurement_temperature 143(1)
_cell_volume 2865.3(9)
_computing_data_collection 'Bruker APEX2'
_computing_data_reduction 'Bruker SAINT'
_computing_structure_refinement 'SHELXL-97 (Sheldrick, 2008)'
_computing_structure_solution 'SHELXS-97 (Sheldrick, 2008)'
_diffrn_ambient_temperature 143(1)
_diffrn_measured_fraction_theta_full 0.982
_diffrn_measured_fraction_theta_max 0.982
_diffrn_measurement_device 'CCD Area Detector'
_diffrn_measurement_device_type 'Bruker APEXII'
_diffrn_measurement_method 'phi and omega scans'
_diffrn_radiation_monochromator graphite
_diffrn_radiation_source 'sealed tube'
_diffrn_radiation_type MoK\a
_diffrn_radiation_wavelength 0.71073
_diffrn_reflns_av_R_equivalents 0.0296
_diffrn_reflns_av_sigmaI/netI 0.0334
_diffrn_reflns_limit_h_max 9
_diffrn_reflns_limit_h_min -9
_diffrn_reflns_limit_k_max 12
_diffrn_reflns_limit_k_min -12
_diffrn_reflns_limit_l_max 43
_diffrn_reflns_limit_l_min -43
_diffrn_reflns_number 79920
_diffrn_reflns_theta_full 25.07
_diffrn_reflns_theta_max 25.07
_diffrn_reflns_theta_min 1.67
_exptl_absorpt_coefficient_mu 0.114
_exptl_absorpt_correction_T_max 0.7452
_exptl_absorpt_correction_T_min 0.6799
_exptl_absorpt_correction_type multi-scan
_exptl_absorpt_process_details '(SADABS; Sheldrick, 2007)'
_exptl_crystal_density_diffrn 1.031
_exptl_crystal_F_000 992
_exptl_crystal_size_max 0.36
_exptl_crystal_size_mid 0.32
_exptl_crystal_size_min 0.18
_refine_diff_density_max 1.232
_refine_diff_density_min -0.701
_refine_diff_density_rms 0.048
_refine_ls_extinction_method none
_refine_ls_goodness_of_fit_ref 0.980
_refine_ls_hydrogen_treatment mixed
_refine_ls_matrix_type full
_refine_ls_number_parameters 683
_refine_ls_number_reflns 44167
_refine_ls_number_restraints 0
_refine_ls_restrained_S_all 0.980
_refine_ls_R_factor_all 0.0570
_refine_ls_R_factor_gt 0.0485
_refine_ls_shift/su_max 0.024
_refine_ls_shift/su_mean 0.003
_refine_ls_structure_factor_coef Fsqd
_refine_ls_weighting_details 'calc w=1/[\s^2^(Fo^2^)+(0.0580P)^2^+2.0366P] where P=(Fo^2^+2Fc^2^)/3'
_refine_ls_weighting_scheme calc
_refine_ls_wR_factor_gt 0.1223
_refine_ls_wR_factor_ref 0.1294
_reflns_number_gt 38269
_reflns_number_total 44167
_reflns_threshold_expression >2sigma(I)
_cod_data_source_file ja207971h_si_004.cif
_cod_data_source_block UP3374-CMPD2b
_cod_original_sg_symbol_H-M 'P -1 '
_cod_database_code 4107008

loop_
_symmetry_equiv_pos_as_xyz
'x, y, z'
'-x, -y, -z'

loop_
_atom_site_label
_atom_site_type_symbol
_atom_site_fract_x
_atom_site_fract_y
_atom_site_fract_z
_atom_site_U_iso_or_equiv
_atom_site_adp_type
_atom_site_occupancy
_atom_site_symmetry_multiplicity
_atom_site_calc_flag
_atom_site_refinement_flags
B1 B 0.27746(18) 0.68360(14) 0.47746(3) 0.0272(3) Uani 1 1 d .
B3 B 0.17650(18) 0.47182(13) 0.46260(3) 0.0249(3) Uani 1 1 d .
B5 B 0.33970(18) 0.21190(13) 0.49617(3) 0.0237(3) Uani 1 1 d .
B7 B 0.3208(2) 0.17628(15) 0.56972(3) 0.0318(3) Uani 1 1 d .
N2 N 0.12655(13) 0.63374(10) 0.46875(3) 0.0244(2) Uani 1 1 d .
N4 N 0.28490(14) 0.37814(9) 0.49619(2) 0.0214(2) Uani 1 1 d .
N6 N 0.43472(14) 0.14220(11) 0.53316(2) 0.0248(2) Uani 1 1 d .
H1a H 0.3363(14) 0.6309(11) 0.5036(3) 0.026(3) Uiso 1 1 d .
H1b H 0.2193(14) 0.8037(12) 0.4794(3) 0.029(3) Uiso 1 1 d .
H1c H 0.3885(15) 0.6505(11) 0.4548(3) 0.030(3) Uiso 1 1 d .
H2a H 0.0494(17) 0.6588(12) 0.4857(3) 0.034(4) Uiso 1 1 d .
H2b H 0.0756(15) 0.6847(12) 0.4495(3) 0.027(3) Uiso 1 1 d .
H3a H 0.0500(14) 0.4517(10) 0.4602(2) 0.019(3) Uiso 1 1 d .
H3b H 0.2581(16) 0.4467(11) 0.4379(3) 0.036(3) Uiso 1 1 d .
H4a H 0.2241(16) 0.4059(11) 0.5167(3) 0.028(3) Uiso 1 1 d .
H4b H 0.3760(17) 0.3953(12) 0.4986(3) 0.029(3) Uiso 1 1 d .
H5a H 0.2205(14) 0.1901(10) 0.4942(2) 0.017(2) Uiso 1 1 d .
H5b H 0.4337(14) 0.1677(10) 0.4726(2) 0.020(3) Uiso 1 1 d .
H6a H 0.5213(18) 0.1609(13) 0.5349(3) 0.033(4) Uiso 1 1 d .
H6b H 0.4765(16) 0.0534(14) 0.5323(3) 0.027(3) Uiso 1 1 d .
H7a H 0.2593(16) 0.2999(13) 0.5711(3) 0.044(3) Uiso 1 1 d .
H7b H 0.4087(19) 0.1220(14) 0.5936(4) 0.064(4) Uiso 1 1 d .
H7c H 0.2195(17) 0.1311(13) 0.5680(3) 0.044(3) Uiso 1 1 d .
P1 P -0.09113(4) 0.20640(3) 0.360009(7) 0.02175(7) Uani 1 1 d .
N7 N -0.08543(12) 0.36831(9) 0.35303(2) 0.0246(2) Uani 1 1 d .
N8 N -0.28236(13) 0.19368(10) 0.35420(2) 0.0296(2) Uani 1 1 d .
N9 N 0.07395(13) 0.07023(9) 0.37935(2) 0.0300(2) Uani 1 1 d .
N10 N -0.17290(13) 0.25753(9) 0.40948(2) 0.0255(2) Uani 1 1 d .
C11 C -0.13039(16) 0.46270(11) 0.38310(3) 0.0293(3) Uani 1 1 d .
H11a H -0.1919 0.5612 0.3741 0.039 Uiso 1 1 calc R
H11b H -0.0255 0.4539 0.3955 0.039 Uiso 1 1 calc R
C12 C -0.24677(17) 0.41531(12) 0.40865(3) 0.0318(3) Uani 1 1 d .
H12a H -0.2470 0.4466 0.4329 0.042 Uiso 1 1 calc R
H12b H -0.3661 0.4548 0.3998 0.042 Uiso 1 1 calc R
C13 C -0.41032(17) 0.22081(14) 0.38419(3) 0.0394(3) Uani 1 1 d .
H13a H -0.4679 0.1549 0.3848 0.052 Uiso 1 1 calc R
H13b H -0.4986 0.3173 0.3814 0.052 Uiso 1 1 calc R
C14 C -0.30765(18) 0.19949(14) 0.41874(3) 0.0393(3) Uani 1 1 d .
H14a H -0.3840 0.2499 0.4382 0.052 Uiso 1 1 calc R
H14b H -0.2530 0.0991 0.4266 0.052 Uiso 1 1 calc R
C15 C 0.09112(18) 0.04964(13) 0.41900(3) 0.0407(3) Uani 1 1 d .
H15a H 0.2128 0.0188 0.4258 0.054 Uiso 1 1 calc R
H15b H 0.0485 -0.0217 0.4286 0.054 Uiso 1 1 calc R
C16 C -0.01789(17) 0.19220(12) 0.43361(3) 0.0363(3) Uani 1 1 d .
H16a H -0.0542 0.1801 0.4586 0.048 Uiso 1 1 calc R
H16b H 0.0483 0.2517 0.4329 0.048 Uiso 1 1 calc R
C17 C 0.03289(15) 0.39555(12) 0.32572(3) 0.0298(3) Uani 1 1 d .
H17a H 0.0731 0.3191 0.3093 0.040 Uiso 1 1 calc R
H17b H 0.1347 0.3938 0.3380 0.040 Uiso 1 1 calc R
C18 C -0.04956(18) 0.53673(12) 0.30338(3) 0.0351(3) Uani 1 1 d .
H18 H -0.0880 0.6131 0.3203 0.047 Uiso 1 1 calc R
C19 C -0.20788(19) 0.54732(14) 0.28270(3) 0.0485(4) Uani 1 1 d .
H19a H -0.2600 0.6400 0.2702 0.073 Uiso 1 1 calc R
H19b H -0.2917 0.5328 0.2995 0.073 Uiso 1 1 calc R
H19c H -0.1726 0.4759 0.2652 0.073 Uiso 1 1 calc R
C20 C 0.0900(2) 0.55703(16) 0.27770(4) 0.0617(5) Uani 1 1 d .
H20a H 0.1273 0.4849 0.2604 0.093 Uiso 1 1 calc R
H20b H 0.1886 0.5494 0.2917 0.093 Uiso 1 1 calc R
H20c H 0.0414 0.6494 0.2649 0.093 Uiso 1 1 calc R
C21 C -0.35713(18) 0.21962(14) 0.31749(3) 0.0387(3) Uani 1 1 d .
H21a H -0.2651 0.2120 0.2996 0.052 Uiso 1 1 calc R
H21b H -0.4450 0.3164 0.3150 0.052 Uiso 1 1 calc R
C22 C -0.4390(2) 0.12010(18) 0.30894(4) 0.0665(5) Uani 1 1 d .
H22 H -0.5481 0.1451 0.3232 0.088 Uiso 1 1 calc R
C23 C -0.3375(3) -0.03088(17) 0.31636(4) 0.0761(5) Uani 1 1 d .
H23a H -0.2294 -0.0588 0.3027 0.114 Uiso 1 1 calc R
H23b H -0.4030 -0.0834 0.3093 0.114 Uiso 1 1 calc R
H23c H -0.3130 -0.0506 0.3420 0.114 Uiso 1 1 calc R
C24 C -0.4890(4) 0.1500(2) 0.26825(5) 0.1296(11) Uani 1 1 d .
H24a H -0.3844 0.1182 0.2534 0.194 Uiso 1 1 calc R
H24b H -0.5535 0.2504 0.2631 0.194 Uiso 1 1 calc R
H24c H -0.5601 0.0998 0.2629 0.194 Uiso 1 1 calc R
C25 C 0.21532(16) -0.03508(12) 0.35888(3) 0.0341(3) Uani 1 1 d .
H25a H 0.3235 -0.0238 0.3628 0.045 Uiso 1 1 calc R
H25b H 0.1895 -0.0142 0.3331 0.045 Uiso 1 1 calc R
C26 C 0.24500(18) -0.19001(12) 0.36876(3) 0.0392(3) Uani 1 1 d .
H26 H 0.2757 -0.2119 0.3946 0.052 Uiso 1 1 calc R
C27 C 0.3998(2) -0.28454(14) 0.34629(4) 0.0590(4) Uani 1 1 d .
H27a H 0.3725 -0.2639 0.3208 0.089 Uiso 1 1 calc R
H27b H 0.4229 -0.3828 0.3529 0.089 Uiso 1 1 calc R
H27c H 0.5014 -0.2665 0.3510 0.089 Uiso 1 1 calc R
C28 C 0.0844(2) -0.21824(14) 0.36297(4) 0.0542(4) Uani 1 1 d .
H28a H -0.0120 -0.1551 0.3767 0.081 Uiso 1 1 calc R
H28b H 0.1064 -0.3152 0.3710 0.081 Uiso 1 1 calc R
H28c H 0.0562 -0.2025 0.3375 0.081 Uiso 1 1 calc R
B1' B 0.1823(2) 0.77963(16) 0.06937(4) 0.0383(4) Uani 1 1 d .
B3' B 0.1542(2) 0.79008(14) -0.00379(4) 0.0331(3) Uani 1 1 d .
B5' B 0.3302(2) 0.55193(14) -0.03799(4) 0.0308(3) Uani 1 1 d .
B7' B 0.22623(19) 0.33123(16) -0.02753(4) 0.0315(3) Uani 1 1 d .
N2' N 0.06281(15) 0.83548(12) 0.03419(3) 0.0356(3) Uani 1 1 d .
N4' N 0.21375(15) 0.62392(10) -0.00475(3) 0.0275(2) Uani 1 1 d .
N6' N 0.37954(13) 0.38642(10) -0.03333(3) 0.0296(2) Uani 1 1 d .
H1a' H 0.2624(16) 0.6557(13) 0.0690(3) 0.046(3) Uiso 1 1 d .
H1b' H 0.0998(17) 0.8046(13) 0.0946(3) 0.050(4) Uiso 1 1 d .
H1c' H 0.2772(16) 0.8333(12) 0.0698(3) 0.040(3) Uiso 1 1 d .
H2a' H -0.0126(19) 0.8038(15) 0.0367(3) 0.046(4) Uiso 1 1 d .
H2b' H 0.0141(17) 0.9339(15) 0.0327(3) 0.041(4) Uiso 1 1 d .
H3a' H 0.2744(16) 0.8177(11) -0.0060(3) 0.033(3) Uiso 1 1 d .
H3b' H 0.0596(14) 0.8416(10) -0.0258(3) 0.022(3) Uiso 1 1 d .
H4a' H 0.2651(16) 0.5870(12) 0.0162(3) 0.031(3) Uiso 1 1 d .
H4b' H 0.1256(18) 0.6028(12) -0.0030(3) 0.032(4) Uiso 1 1 d .
H5a' H 0.4546(16) 0.5734(11) -0.0373(3) 0.035(3) Uiso 1 1 d .
H5b' H 0.2547(15) 0.5945(11) -0.0636(3) 0.031(3) Uiso 1 1 d .
H6a' H 0.4494(17) 0.3481(13) -0.0146(3) 0.040(4) Uiso 1 1 d .
H6b' H 0.4376(18) 0.3522(13) -0.0527(3) 0.042(4) Uiso 1 1 d .
H7a' H 0.1612(16) 0.3651(12) 0.0001(3) 0.038(3) Uiso 1 1 d .
H7b' H 0.2810(16) 0.2133(13) -0.0283(3) 0.042(3) Uiso 1 1 d .
H7c' H 0.1318(17) 0.3839(12) -0.0498(3) 0.044(3) Uiso 1 1 d .
P1' P 0.37204(4) 0.16636(3) 0.143056(7) 0.02261(7) Uani 1 1 d .
N7' N 0.31292(13) 0.34039(9) 0.14601(2) 0.0295(2) Uani 1 1 d .
N8' N 0.55378(12) 0.07016(9) 0.12130(2) 0.0290(2) Uani 1 1 d .
N9' N 0.22513(13) 0.09742(10) 0.15515(2) 0.0331(2) Uani 1 1 d .
N10' N 0.26029(14) 0.21743(10) 0.09501(2) 0.0354(2) Uani 1 1 d .
C11' C 0.2005(2) 0.44226(13) 0.11862(3) 0.0553(4) Uani 1 1 d .
H11a' H 0.2290 0.5254 0.1151 0.074 Uiso 1 1 calc R
H11b' H 0.0783 0.4727 0.1260 0.074 Uiso 1 1 calc R
C12' C 0.2341(2) 0.36627(14) 0.08459(3) 0.0588(5) Uani 1 1 d .
H12a' H 0.1352 0.4106 0.0683 0.078 Uiso 1 1 calc R
H12b' H 0.3377 0.3696 0.0721 0.078 Uiso 1 1 calc R
C13' C 0.56147(18) 0.07866(14) 0.08148(3) 0.0415(3) Uani 1 1 d .
H13a' H 0.6411 -0.0115 0.0726 0.055 Uiso 1 1 calc R
H13b' H 0.6003 0.1527 0.0723 0.055 Uiso 1 1 calc R
C14' C 0.3731(2) 0.11429(15) 0.06959(3) 0.0493(4) Uani 1 1 d .
H14a' H 0.3551 0.1556 0.0447 0.066 Uiso 1 1 calc R
H14b' H 0.3483 0.0293 0.0712 0.066 Uiso 1 1 calc R
C15' C 0.1099(2) 0.08790(19) 0.12759(4) 0.0617(4) Uani 1 1 d .
H15a' H -0.0018 0.0962 0.1384 0.082 Uiso 1 1 calc R
H15b' H 0.1628 -0.0026 0.1165 0.082 Uiso 1 1 calc R
C16' C 0.0854(2) 0.2078(2) 0.09996(4) 0.0772(6) Uani 1 1 d .
H16a' H -0.0014 0.2960 0.1084 0.103 Uiso 1 1 calc R
H16b' H 0.0466 0.1898 0.0771 0.103 Uiso 1 1 calc R
C17' C 0.34051(17) 0.40254(12) 0.17821(3) 0.0331(3) Uani 1 1 d .
H17a' H 0.3852 0.3277 0.1976 0.044 Uiso 1 1 calc R
H17b' H 0.2283 0.4709 0.1864 0.044 Uiso 1 1 calc R
C18' C 0.46639(18) 0.47664(13) 0.17233(3) 0.0426(3) Uani 1 1 d .
H18' H 0.4194 0.5530 0.1530 0.057 Uiso 1 1 calc R
C19' C 0.6458(2) 0.37419(15) 0.16009(4) 0.0593(4) Uani 1 1 d .
H19a' H 0.6922 0.2963 0.1782 0.089 Uiso 1 1 calc R
H19b' H 0.7232 0.4232 0.1570 0.089 Uiso 1 1 calc R
H19c' H 0.6357 0.3382 0.1373 0.089 Uiso 1 1 calc R
C20' C 0.4771(2) 0.54399(17) 0.20720(4) 0.0702(5) Uani 1 1 d .
H20a' H 0.5272 0.4705 0.2262 0.105 Uiso 1 1 calc R
H20b' H 0.3616 0.6068 0.2144 0.105 Uiso 1 1 calc R
H20c' H 0.5494 0.5971 0.2029 0.105 Uiso 1 1 calc R
C21' C 0.71402(15) -0.01640(12) 0.14112(3) 0.0343(3) Uani 1 1 d .
H21a' H 0.7261 0.0369 0.1607 0.046 Uiso 1 1 calc R
H21b' H 0.8134 -0.0327 0.1247 0.046 Uiso 1 1 calc R
C22' C 0.72088(17) -0.15990(13) 0.15726(3) 0.0408(3) Uani 1 1 d .
H22' H 0.6248 -0.1420 0.1751 0.054 Uiso 1 1 calc R
C23' C 0.6978(2) -0.24920(14) 0.12885(4) 0.0586(4) Uani 1 1 d .
H23a' H 0.5871 -0.1987 0.1171 0.088 Uiso 1 1 calc R
H23b' H 0.7010 -0.3375 0.1404 0.088 Uiso 1 1 calc R
H23c' H 0.7907 -0.2683 0.1110 0.088 Uiso 1 1 calc R
C24' C 0.8934(2) -0.23850(15) 0.17756(4) 0.0632(5) Uani 1 1 d .
H24a' H 0.9898 -0.2544 0.1608 0.095 Uiso 1 1 calc R
H24b' H 0.8975 -0.3284 0.1881 0.095 Uiso 1 1 calc R
H24c' H 0.9011 -0.1821 0.1965 0.095 Uiso 1 1 calc R
C25' C 0.24221(18) 0.00421(13) 0.18800(3) 0.0394(3) Uani 1 1 d .
H25a' H 0.3453 -0.0041 0.2010 0.052 Uiso 1 1 calc R
H25b' H 0.2612 -0.0900 0.1809 0.052 Uiso 1 1 calc R
C26' C 0.08545(19) 0.05329(14) 0.21391(3) 0.0447(3) Uani 1 1 d .
H26' H -0.0168 0.0546 0.2013 0.059 Uiso 1 1 calc R
C27' C 0.1231(3) -0.05475(18) 0.24692(4) 0.0781(6) Uani 1 1 d .
H27a' H 0.2258 -0.0601 0.2590 0.117 Uiso 1 1 calc R
H27b' H 0.1422 -0.1467 0.2389 0.117 Uiso 1 1 calc R
H27c' H 0.0249 -0.0253 0.2635 0.117 Uiso 1 1 calc R
C28' C 0.0449(2) 0.20105(16) 0.22540(4) 0.0619(4) Uani 1 1 d .
H28a' H 0.1415 0.2005 0.2389 0.093 Uiso 1 1 calc R
H28b' H -0.0589 0.2310 0.2405 0.093 Uiso 1 1 calc R
H28c' H 0.0263 0.2658 0.2041 0.093 Uiso 1 1 calc R
H1 H -0.0392 0.1763 0.3271 0.030 Uiso 1 1 d .
H1' H 0.4417 0.1382 0.1732 0.030 Uiso 1 1 d .

loop_
_atom_site_aniso_label
_atom_site_aniso_U_11
_atom_site_aniso_U_22
_atom_site_aniso_U_33
_atom_site_aniso_U_23
_atom_site_aniso_U_13
_atom_site_aniso_U_12
B1 0.0297(8) 0.0251(8) 0.0292(7) 0.0043(5) -0.0045(5) -0.0141(6)
B3 0.0291(8) 0.0205(7) 0.0239(6) -0.0027(5) -0.0023(5) -0.0080(6)
B5 0.0265(8) 0.0188(7) 0.0270(7) -0.0044(5) 0.0026(5) -0.0101(6)
B7 0.0377(9) 0.0248(8) 0.0295(7) 0.0012(5) 0.0004(6) -0.0096(7)
N2 0.0243(6) 0.0211(5) 0.0262(5) 0.0022(4) -0.0026(4) -0.0076(4)
N4 0.0215(6) 0.0180(5) 0.0256(5) -0.0028(4) -0.0007(4) -0.0085(4)
N6 0.0248(6) 0.0148(6) 0.0344(5) -0.0004(4) -0.0003(4) -0.0077(5)
P1 0.02706(16) 0.02176(15) 0.01731(14) -0.00243(10) -0.00019(10) -0.01042(12)
N7 0.0327(6) 0.0226(5) 0.0204(4) -0.0040(3) 0.0048(4) -0.0129(4)
N8 0.0321(6) 0.0402(6) 0.0224(5) -0.0061(4) 0.0012(4) -0.0201(5)
N9 0.0372(6) 0.0247(5) 0.0227(5) -0.0014(4) -0.0041(4) -0.0063(5)
N10 0.0382(6) 0.0230(5) 0.0192(4) -0.0026(3) 0.0013(4) -0.0162(4)
C11 0.0416(8) 0.0233(6) 0.0243(6) -0.0045(4) 0.0026(5) -0.0142(6)
C12 0.0445(8) 0.0269(7) 0.0244(6) -0.0075(4) 0.0060(5) -0.0140(6)
C13 0.0411(8) 0.0516(8) 0.0374(7) -0.0127(5) 0.0108(5) -0.0302(7)
C14 0.0554(9) 0.0463(8) 0.0295(6) -0.0100(5) 0.0162(5) -0.0344(7)
C15 0.0582(9) 0.0334(7) 0.0258(6) 0.0037(5) -0.0141(6) -0.0130(6)
C16 0.0532(9) 0.0368(7) 0.0205(6) 0.0000(5) -0.0083(5) -0.0191(6)
C17 0.0341(7) 0.0323(7) 0.0284(6) -0.0047(5) 0.0063(5) -0.0190(6)
C18 0.0556(9) 0.0283(7) 0.0261(6) -0.0046(5) 0.0083(5) -0.0222(6)
C19 0.0645(10) 0.0364(8) 0.0379(7) 0.0018(5) -0.0065(6) -0.0132(7)
C20 0.0948(14) 0.0599(10) 0.0450(8) -0.0006(7) 0.0215(8) -0.0488(9)
C21 0.0417(8) 0.0434(8) 0.0344(7) 0.0008(5) -0.0068(5) -0.0204(6)
C22 0.0862(13) 0.0725(12) 0.0533(9) -0.0005(8) -0.0242(8) -0.0432(10)
C23 0.1213(17) 0.0632(12) 0.0569(10) -0.0094(8) -0.0041(10) -0.0491(11)
C24 0.219(3) 0.1219(18) 0.0876(14) 0.0228(12) -0.0965(17) -0.1060(19)
C25 0.0313(7) 0.0289(7) 0.0370(7) -0.0022(5) -0.0012(5) -0.0064(6)
C26 0.0498(9) 0.0258(7) 0.0345(7) -0.0008(5) -0.0056(6) -0.0069(6)
C27 0.0526(10) 0.0333(8) 0.0732(10) -0.0084(7) -0.0019(7) 0.0028(7)
C28 0.0724(11) 0.0396(8) 0.0564(9) -0.0126(6) 0.0130(7) -0.0280(8)
B1' 0.0436(10) 0.0319(9) 0.0418(8) -0.0123(6) 0.0162(6) -0.0173(8)
B3' 0.0362(9) 0.0246(8) 0.0389(8) -0.0041(6) -0.0007(6) -0.0121(7)
B5' 0.0304(8) 0.0280(8) 0.0329(7) -0.0034(5) 0.0035(6) -0.0106(6)
B7' 0.0261(8) 0.0296(8) 0.0408(8) -0.0095(6) 0.0007(6) -0.0120(6)
N2' 0.0296(7) 0.0218(6) 0.0570(7) -0.0123(5) 0.0090(5) -0.0111(6)
N4' 0.0240(6) 0.0241(6) 0.0353(6) -0.0043(4) 0.0020(4) -0.0102(5)
N6' 0.0246(6) 0.0291(6) 0.0337(6) -0.0095(4) 0.0037(5) -0.0081(5)
P1' 0.02511(16) 0.02082(15) 0.02045(14) -0.00022(10) -0.00010(11) -0.00783(12)
N7' 0.0389(6) 0.0191(5) 0.0251(5) 0.0020(4) -0.0049(4) -0.0062(4)
N8' 0.0306(6) 0.0242(5) 0.0272(5) -0.0005(4) 0.0061(4) -0.0063(4)
N9' 0.0348(6) 0.0394(6) 0.0320(5) -0.0052(4) 0.0037(4) -0.0220(5)
N10' 0.0400(7) 0.0406(6) 0.0226(5) -0.0018(4) -0.0051(4) -0.0123(5)
C11' 0.0784(12) 0.0304(8) 0.0352(7) 0.0045(5) -0.0117(7) 0.0014(7)
C12' 0.0836(12) 0.0351(8) 0.0333(7) 0.0075(6) -0.0173(7) 0.0019(8)
C13' 0.0521(9) 0.0389(8) 0.0306(7) -0.0050(5) 0.0148(6) -0.0161(7)
C14' 0.0641(11) 0.0492(9) 0.0295(7) -0.0057(6) 0.0030(6) -0.0169(8)
C15' 0.0605(11) 0.1088(14) 0.0462(9) -0.0205(8) 0.0071(7) -0.0635(10)
C16' 0.0499(10) 0.1433(18) 0.0430(9) -0.0156(9) -0.0097(7) -0.0406(11)
C17' 0.0431(8) 0.0230(6) 0.0301(6) -0.0043(5) 0.0034(5) -0.0098(6)
C18' 0.0518(9) 0.0281(7) 0.0520(8) -0.0069(5) 0.0059(6) -0.0202(6)
C19' 0.0493(10) 0.0447(9) 0.0921(12) -0.0149(7) 0.0131(8) -0.0266(8)
C20' 0.0910(14) 0.0609(11) 0.0807(12) -0.0300(8) 0.0096(9) -0.0498(10)
C21' 0.0228(7) 0.0299(7) 0.0468(7) -0.0065(5) 0.0041(5) -0.0067(5)
C22' 0.0358(8) 0.0312(7) 0.0451(7) 0.0004(5) 0.0011(6) -0.0031(6)
C23' 0.0774(12) 0.0295(8) 0.0670(10) 0.0001(6) -0.0038(8) -0.0195(8)
C24' 0.0543(11) 0.0484(9) 0.0604(10) 0.0022(7) -0.0100(7) 0.0075(8)
C25' 0.0482(9) 0.0332(7) 0.0423(7) -0.0088(5) 0.0203(6) -0.0228(6)
C26' 0.0472(9) 0.0498(9) 0.0472(8) -0.0165(6) 0.0205(6) -0.0294(7)
C27' 0.1044(16) 0.0869(13) 0.0555(10) -0.0026(8) 0.0359(9) -0.0551(11)
C28' 0.0590(11) 0.0616(11) 0.0707(10) -0.0364(8) 0.0263(8) -0.0267(9)

loop_
_atom_type_symbol
_atom_type_description
_atom_type_scat_dispersion_real
_atom_type_scat_dispersion_imag
_atom_type_scat_source
C C 0.0033 0.0016 'International Tables Vol C Tables 4.2.6.8 and 6.1.1.4'
H H 0.0000 0.0000 'International Tables Vol C Tables 4.2.6.8 and 6.1.1.4'
B B 0.0013 0.0007 'International Tables Vol C Tables 4.2.6.8 and 6.1.1.4'
N N 0.0061 0.0033 'International Tables Vol C Tables 4.2.6.8 and 6.1.1.4'
P P 0.1023 0.0942 'International Tables Vol C Tables 4.2.6.8 and 6.1.1.4'

loop_
_geom_angle_atom_site_label_1
_geom_angle_atom_site_label_2
_geom_angle_atom_site_label_3
_geom_angle
N2 B1 H1a 108.7(6)
N2 B1 H1b 109.2(6)
H1a B1 H1b 109.6(7)
N2 B1 H1c 110.8(5)
H1a B1 H1c 108.0(8)
H1b B1 H1c 110.4(7)
N4 B3 N2 108.90(9)
N4 B3 H3a 109.2(5)
N2 B3 H3a 109.6(5)
N4 B3 H3b 109.3(6)
N2 B3 H3b 107.7(6)
H3a B3 H3b 112.1(8)
N6 B5 N4 107.67(9)
N6 B5 H5a 109.8(5)
N4 B5 H5a 109.0(5)
N6 B5 H5b 109.1(5)
N4 B5 H5b 110.1(5)
H5a B5 H5b 111.0(7)
N6 B7 H7a 107.2(6)
N6 B7 H7b 108.7(7)
H7a B7 H7b 111.7(9)
N6 B7 H7C 106.8(6)
H7a B7 H7c 112.5(9)
H7b B7 H7c 109.7(9)
B3 N2 B1 118.81(9)
B3 N2 H2a 108.9(8)
B1 N2 H2a 108.2(8)
B3 N2 H2b 108.9(7)
B1 N2 H2b 105.9(8)
H2a N2 H2b 105.2(11)
B3 N4 B5 116.73(9)
B3 N4 H4a 109.5(7)
B5 N4 H4a 106.9(7)
B3 N4 H4b 109.7(7)
B5 N4 H4b 109.4(8)
H4a N4 H4b 103.8(10)
B5 N6 B7 117.63(10)
B5 N6 H6a 109.7(8)
B7 N6 H6a 109.7(8)
B5 N6 H6b 108.7(7)
B7 N6 H6b 106.3(8)
H6a N6 H6b 104.0(12)
N9 P1 N8 120.04(5)
N9 P1 N7 121.35(5)
N8 P1 N7 117.63(5)
N9 P1 N10 86.39(4)
N8 P1 N10 86.72(4)
N7 P1 N10 86.99(4)
C17 N7 C11 113.63(9)
C17 N7 P1 121.19(7)
C11 N7 P1 119.45(7)
C13 N8 C21 114.97(10)
C13 N8 P1 119.98(7)
C21 N8 P1 119.56(8)
C15 N9 C25 114.95(9)
C15 N9 P1 121.05(7)
C25 N9 P1 123.97(7)
C12 N10 C14 112.03(9)
C12 N10 C16 111.77(8)
C14 N10 C16 112.27(9)
C12 N10 P1 106.68(6)
C14 N10 P1 106.69(6)
C16 N10 P1 106.98(7)
N7 C11 C12 105.68(9)
10 C12 C11 106.25(9)
N8 C13 C14 105.95(10)
N10 C14 C13 105.89(9)
N9 C15 C16 106.11(9)
N10 C16 C15 105.79(9)
N7 C17 C18 114.02(9)
C19 C18 C17 112.22(10)
C19 C18 C20 111.63(11)
C17 C18 C20 108.98(11)
N8 C21 C22 114.40(10)
C23 C22 C21 117.40(14)
C23 C22 C24 109.36(14)
C21 C22 C24 107.37(13)
N9 C25 C26 115.30(10)
C28 C26 C25 112.24(11)
C28 C26 C27 111.16(11)
C25 C26 C27 108.46(11)
N2' B1' H1a' 109.5(5)
N2' B1' H1b' 110.3(7)
H1a' B1' H1b' 109.9(8)
N2' B1' H1c' 110.4(6)
H1a' B1' H1c' 108.8(9)
H1b' B1' H1c' 107.9(8)
N2' B3' N4' 108.11(10)
N2' B3' H3a' 108.0(5)
N4' B3' H3a' 109.5(6)
N2' B3' H3b' 109.7(5)
N4' B3' H3b' 107.9(5)
H3a' B3' H3b' 113.5(8)
N4' B5' N6' 109.07(9)
N4' B5' H5a' 106.8(5)
N6' B5' H5a' 109.5(6)
N4' B5' H5b' 109.4(6)
N6' B5' H5b' 108.3(6)
H5a' B5' H5b' 113.7(8)
N6' B7' H7a' 107.8(6)
N6' B7' H7b' 109.7(6)
H7a' B7' H7b' 110.8(8)
N6' B7' H7c' 106.8(7)
H7a' B7' H7c' 110.2(9)
H7b' B7' H7c' 111.3(8)
B3' N2' B1' 117.16(11)
B3' N2' H2a' 106.6(9)
B1' N2' H2a' 106.7(9)
B3' N2' H2b' 106.3(7)
B1' N2' H2b' 109.0(7)
H2a' N2' H2b' 111.1(13)
B5' N4' B3' 116.94(9)
B5' N4' H4a' 112.1(8)
B3' N4' H4a' 105.8(7)
B5' N4' H4b' 109.5(8)
B3' N4' H4b' 109.9(8)
H4a' N4' H4b' 101.4(10)
B5' N6' B7' 118.67(10)
B5' N6' H6a' 110.4(8)
B7' N6' H6a' 105.5(8)
B5' N6' H6b' 105.9(8)
B7' N6' H6b' 108.4(9)
H6a' N6' H6b' 107.6(12)
N8' P1' N7' 121.12(5)
N8' P1' N9' 119.82(5)
N7' P1' N9' 117.96(5)
N8' P1' N10' 86.57(5)
N7' P1' N10' 86.08(4)
N9' P1' N10' 86.87(5)
C11' N7' C17' 114.90(9)
C11' N7' P1' 120.54(8)
C17' N7' P1' 123.65(7)
C13' N8' C21' 118.17(9)
C13' N8' P1' 120.44(8)
C21' N8' P1' 121.22(7)
C25' N9' C15' 114.91(11)
C25' N9' P1' 122.50(8)
C15' N9' P1' 119.43(9)
C14' N10' C12' 114.11(10)
C14' N10' C16' 111.23(11)
C12' N10' C16' 109.37(12)
C14' N10' P1' 107.86(8)
C12' N10' P1' 107.45(7)
C16' N10' P1' 106.46(8)
N7' C11' C12' 105.75(10)
N10' C12' C11' 107.42(10)
N8' C13' C14' 104.88(10)
N10' C14' C13' 105.38(10)
N9' C15' C16' 106.11(12)
C15' C16' N10' 106.40(12)
N7' C17' C18' 114.42(9)
C17' C18' C19' 111.18(10)
C17' C18' C20' 109.60(11)
C19' C18' C20' 111.49(13)
N8' C21' C22' 114.47(10)
C23' C22' C21' 112.57(10)
C23' C22' C24' 111.20(11)
C21' C22' C24' 109.14(12)
N9' C25' C26' 114.71(11)
C28' C26' C25' 111.63(11)
C28' C26' C27' 111.32(12)
C25' C26' C27' 108.52(12)

loop_
_geom_bond_atom_site_label_1
_geom_bond_atom_site_label_2
_geom_bond_distance
B1 N2 1.5845(16)
B1 H1a 1.097(10)
B1 H1b 1.136(11)
B1 H1c 1.180(11)
B3 N4 1.5729(15)
B3 N2 1.5757(16)
B3 H3a 1.158(10)
B3 H3b 1.095(11)
B5 N6 1.5711(15)
B5 N4 1.5795(15)
B5 H5a 1.106(10)
B5 H5b 1.135(10)
B7 N6 1.5902(16)
B7 H7a 1.167(12)
B7 H7b 1.125(13)
B7 H7c 1.117(13)
N2 H2a 0.853(13)
N2 H2b 0.863(11)
N4 H4a 0.889(12)
N4 H4b 0.854(13)
N6 H6a 0.822(14)
N6 H6b 0.838(13)
P1 N9 1.6543(9)
P1 N8 1.6706(10)
P1 N7 1.6790(9)
P1 N10 1.9506(9)
N7 C17 1.4648(13)
N7 C11 1.4642(13)
N8 C13 1.4626(14)
N8 C21 1.4692(13)
N9 C15 1.4601(13)
N9 C25 1.4688(14)
N10 C12 1.4824(14)
N10 C14 1.4813(15)
N10 C16 1.4868(14)
C11 C12 1.5103(15)
C13 C14 1.5121(17)
C15 C16 1.5083(17)
C17 C18 1.5190(15)
C18 C19 1.5101(18)
C18 C20 1.5334(17)
C21 C22 1.4922(19)
C22 C23 1.447(2)
C22 C24 1.542(2)
C25 C26 1.5232(16)
C26 C28 1.5019(19)
C26 C27 1.5240(18)
B1' N2' 1.5882(19)
B1' H1a' 1.178(12)
B1' H1b' 1.115(13)
B1' H1c' 1.129(13)
B3' N2' 1.5729(17)
B3' N4' 1.5765(16)
B3' H3a' 1.142(12)
B3' H3b' 1.099(10)
B5' N4' 1.5649(16)
B5' N6' 1.5758(17)
B5' H5a' 1.142(12)
B5' H5b' 1.112(10)
B7' N6' 1.5891(17)
B7' H7a' 1.141(11)
B7' H7b' 1.112(12)
B7' H7c' 1.106(12)
N2' H2a' 0.813(15)
N2' H2b' 0.924(14)
N4' H4a' 0.877(12)
N4' H4b' 0.843(14)
N6' H6a' 0.879(12)
N6' H6b' 0.860(13)
P1' N8' 1.6533(10)
P1' N7' 1.6629(9)
P1' N9' 1.6685(10)
P1' N10' 1.9639(9)
N7' C11' 1.4534(14)
N7' C17' 1.4550(14)
N8' C13' 1.4588(13)
N8' C21' 1.4597(14)
N9' C25' 1.4538(14)
N9' C15' 1.4573(16)
N10' C14' 1.4711(16)
N10' C12' 1.4742(16)
N10' C16' 1.4994(19)
C11' C12' 1.4831(17)
C13' C14' 1.5344(19)
C15' C16' 1.484(2)
C17' C18' 1.5198(17)
C18' C19' 1.5177(19)
C18' C20' 1.5248(18)
C21' C22' 1.5224(16)
C22' C23' 1.5075(18)
C22' C24' 1.5289(18)
C25' C26' 1.5198(16)
C26' C28' 1.5066(19)
C26' C27' 1.5292(19)
